data_7010323
loop_
_publ_author_name
'Bhattacharyya, Pravat'
'Slawin, Alexandra M. Z.'
'Woollins, J. Derek'

_publ_section_title
;
 Heterocycle formation using [PhP(Se)(\m-Se)]2. The crystal structures
 of [PhP(Se)(\m-Se)]2, PhP(Se)Se2(C7H10) and
 PhP(Se)(\m-Se)(\m-NPh)P(Se)Ph
;
_journal_issue 3
_journal_name_full 'Journal of the Chemical Society, Dalton Transactions'
_journal_page_first 300
_journal_paper_doi 10.1039/b008071n
_journal_year 2001
_chemical_compound_source -
_chemical_formula_analytical 'C13 H15 P Se3'
_chemical_formula_moiety 'C13 H15 P Se3'
_chemical_formula_structural 'C13 H15 P Se3'
_chemical_formula_sum 'C13 H15 P Se3'
_chemical_formula_weight 439.10
_chemical_melting_point ?
_space_group_IT_number 14
_symmetry_cell_setting monoclinic
_symmetry_space_group_name_Hall '-P 2ybc'
_symmetry_space_group_name_H-M 'P 1 21/c 1'
_atom_sites_solution_hydrogens geom
_atom_sites_solution_primary direct
_atom_sites_solution_secondary difmap
_audit_creation_method SHELXL
_cell_angle_alpha 90.00
_cell_angle_beta 101.2370(10)
_cell_angle_gamma 90.00
_cell_formula_units_Z 4
_cell_length_a 17.3773(7)
_cell_length_b 6.6669(2)
_cell_length_c 12.9445(5)
_cell_measurement_reflns_used 41
_cell_measurement_temperature 293(2)
_cell_measurement_theta_max 168
_cell_measurement_theta_min 12
_cell_volume 1470.91(9)
_computing_cell_refinement 'Bruker SMART'
_computing_data_collection 'Bruker SMART'
_computing_data_reduction 'Bruker SHELXTL'
_computing_molecular_graphics 'Bruker SHELXTL'
_computing_publication_material 'Bruker SHELXTL'
_computing_structure_refinement 'SHELXL-93 (Sheldrick, 1993)'
_computing_structure_solution 'SHELXS-86 (Sheldrick, 1990)'
_diffrn_ambient_temperature 293(2)
_diffrn_measurement_device CCD
_diffrn_measurement_method 'phi and omega scans'
_diffrn_radiation_monochromator graphite
_diffrn_radiation_source 'fine-focus sealed tube'
_diffrn_radiation_type MoK\a
_diffrn_radiation_wavelength 0.71073
_diffrn_reflns_av_R_equivalents 0.0463
_diffrn_reflns_av_sigmaI/netI 0.0555
_diffrn_reflns_limit_h_max 17
_diffrn_reflns_limit_h_min -19
_diffrn_reflns_limit_k_max 5
_diffrn_reflns_limit_k_min -7
_diffrn_reflns_limit_l_max 14
_diffrn_reflns_limit_l_min -14
_diffrn_reflns_number 5984
_diffrn_reflns_theta_max 23.21
_diffrn_reflns_theta_min 2.39
_diffrn_standards_decay_% -
_diffrn_standards_interval_count -
_diffrn_standards_interval_time -
_diffrn_standards_number -
_exptl_absorpt_coefficient_mu 7.587
_exptl_absorpt_correction_T_max 0.693218
_exptl_absorpt_correction_T_min 0.404953
_exptl_absorpt_correction_type none
_exptl_crystal_colour orange
_exptl_crystal_density_diffrn 1.983
_exptl_crystal_density_meas ?
_exptl_crystal_density_method -
_exptl_crystal_description prism
_exptl_crystal_F_000 840
_exptl_crystal_size_max .22
_exptl_crystal_size_mid .14
_exptl_crystal_size_min .1
_refine_diff_density_max 0.400
_refine_diff_density_min -0.388
_refine_diff_density_rms 0.097
_refine_ls_extinction_coef 0.0041(4)
_refine_ls_extinction_expression Fc^*^=kFc[1+0.001xFc^2^\l^3^/sin(2\q)]^-1/4^
_refine_ls_extinction_method SHELXL
_refine_ls_goodness_of_fit_all 0.888
_refine_ls_goodness_of_fit_obs 0.942
_refine_ls_hydrogen_treatment riding
_refine_ls_matrix_type full
_refine_ls_number_parameters 155
_refine_ls_number_reflns 2057
_refine_ls_number_restraints 0
_refine_ls_restrained_S_all 0.998
_refine_ls_restrained_S_obs 0.942
_refine_ls_R_factor_all 0.0669
_refine_ls_R_factor_obs 0.0364
_refine_ls_shift/esd_max -0.005
_refine_ls_shift/esd_mean 0.001
_refine_ls_structure_factor_coef Fsqd
_refine_ls_weighting_details 'w=1/[\s^2^(Fo^2^)+(0.0515P)^2^+0.0000P] where P=(Fo^2^+2Fc^2^)/3'
_refine_ls_weighting_scheme calc
_refine_ls_wR_factor_all 0.0961
_refine_ls_wR_factor_obs 0.0761
_reflns_number_observed 1495
_reflns_number_total 2106
_reflns_observed_criterion >2sigma(I)
_cod_data_source_file b008071n.txt
_cod_data_source_block 2
_cod_depositor_comments
;
The following automatic conversions were performed:
'_symmetry_cell_setting' value 'Monoclinic' changed to 'monoclinic'
according to '/home/adriana/struct/CIF-dictionaries/cif_core.dic'
dictionary named 'cif_core.dic' version 2.4.1 from 2010-06-29.

Automatic conversion script
Id: cif_fix_enum 1555 2011-01-17 13:19:09Z saulius 

The following automatic conversions were performed:

'_chemical_melting_point' value '-' was changed to '?' - the value is
undefined or not given.

Automatic conversion script
Id: cif_fix_values 1569 2011-02-09 13:29:24Z adriana 

The following automatic conversions were performed:

'_exptl_crystal_density_meas' value '-' was changed to '?' - the
value is perceived as not measured.

Automatic conversion script
Id: cif_fix_values 3008 2015-01-20 13:52:24Z robertas 

The following automatic conversions were performed:

'_refine_ls_weighting_scheme' value 'calc
w=1/[\s^2^(Fo^2^)+(0.0515P)^2^+0.0000P] where P=(Fo^2^+2Fc^2^)/3' was
changed to 'calc'. New tag '_refine_ls_weighting_details' was
created. The value of the new tag was set to
'w=1/[\s^2^(Fo^2^)+(0.0515P)^2^+0.0000P] where P=(Fo^2^+2Fc^2^)/3'.

Automatic conversion script
Id: cif_fix_values 3143 2015-03-26 13:38:13Z robertas 
;
_cod_original_sg_symbol_H-M P2(1)/c
_cod_database_code 7010323

loop_
_symmetry_equiv_pos_as_xyz
'x, y, z'
'-x, y+1/2, -z+1/2'
'-x, -y, -z'
'x, -y-1/2, z-1/2'

loop_
_atom_site_aniso_label
_atom_site_aniso_U_11
_atom_site_aniso_U_22
_atom_site_aniso_U_33
_atom_site_aniso_U_23
_atom_site_aniso_U_13
_atom_site_aniso_U_12
P1 0.0493(11) 0.0308(9) 0.0332(9) 0.0000(7) 0.0092(7) 0.0042(8)
Se1 0.0654(5) 0.0386(4) 0.0414(4) 0.0090(3) 0.0123(3) 0.0027(3)
Se2 0.0565(5) 0.0552(5) 0.0342(4) -0.0083(3) 0.0057(3) 0.0002(3)
Se3 0.0866(6) 0.0436(4) 0.0467(4) -0.0157(3) 0.0098(4) 0.0038(4)
C1 0.040(4) 0.031(3) 0.036(3) 0.001(3) 0.000(3) 0.002(3)
C2 0.043(4) 0.034(4) 0.039(3) -0.003(3) 0.012(3) 0.002(3)
C3 0.055(5) 0.083(6) 0.053(4) -0.014(4) 0.018(4) 0.015(4)
C4 0.048(5) 0.062(5) 0.091(6) -0.006(5) 0.017(4) 0.024(4)
C5 0.037(4) 0.071(5) 0.072(5) -0.002(4) -0.001(4) 0.009(4)
C6 0.045(4) 0.052(4) 0.056(4) -0.009(4) -0.007(3) 0.001(3)
C7 0.034(4) 0.064(5) 0.085(6) 0.004(4) 0.021(4) -0.005(4)
C8 0.049(4) 0.038(4) 0.038(4) 0.009(3) 0.013(3) 0.015(3)
C9 0.051(5) 0.041(5) 0.114(7) 0.009(4) 0.023(4) 0.009(4)
C10 0.051(6) 0.065(6) 0.171(10) 0.033(6) 0.027(6) -0.002(5)
C11 0.040(5) 0.103(7) 0.078(6) 0.016(5) 0.014(4) 0.010(5)
C12 0.047(5) 0.099(8) 0.096(7) -0.003(6) 0.020(4) 0.017(5)
C13 0.046(5) 0.054(5) 0.119(7) 0.001(5) 0.011(4) 0.008(4)

loop_
_atom_site_label
_atom_site_type_symbol
_atom_site_fract_x
_atom_site_fract_y
_atom_site_fract_z
_atom_site_U_iso_or_equiv
_atom_site_thermal_displace_type
_atom_site_occupancy
_atom_site_calc_flag
_atom_site_refinement_flags
_atom_site_disorder_group
P1 P -0.23172(10) 0.0498(2) 0.35965(12) 0.0376(4) Uani 1 d . .
Se1 Se -0.22852(4) -0.09008(9) 0.51713(5) 0.0482(2) Uani 1 d . .
Se2 Se -0.22791(4) 0.23140(10) 0.59204(5) 0.0491(2) Uani 1 d . .
Se3 Se -0.26324(5) -0.16644(11) 0.23905(5) 0.0594(3) Uani 1 d . .
C1 C -0.3010(3) 0.2588(8) 0.3608(5) 0.0366(15) Uani 1 d . .
H1A H -0.2891(3) 0.3614(8) 0.3120(5) 0.044 Uiso 1 calc R .
C2 C -0.2982(3) 0.3612(9) 0.4693(4) 0.0382(15) Uani 1 d . .
H2A H -0.2803(3) 0.4996(9) 0.4642(4) 0.046 Uiso 1 calc R .
C3 C -0.3844(4) 0.3678(11) 0.4787(6) 0.062(2) Uani 1 d . .
H3A H -0.3935(4) 0.3920(11) 0.5500(6) 0.075 Uiso 1 calc R .
C4 C -0.4264(4) 0.5173(12) 0.3938(6) 0.066(2) Uani 1 d . .
H4A H -0.3956(4) 0.6383(12) 0.3923(6) 0.080 Uiso 1 calc R .
H4B H -0.4779(4) 0.5532(12) 0.4062(6) 0.080 Uiso 1 calc R .
C5 C -0.4324(4) 0.3944(11) 0.2898(6) 0.061(2) Uani 1 d . .
H5A H -0.4867(4) 0.3668(11) 0.2581(6) 0.074 Uiso 1 calc R .
H5B H -0.4078(4) 0.4651(11) 0.2394(6) 0.074 Uiso 1 calc R .
C6 C -0.3887(4) 0.2029(10) 0.3266(5) 0.053(2) Uani 1 d . .
H6A H -0.3989(4) 0.0919(10) 0.2762(5) 0.064 Uiso 1 calc R .
C7 C -0.4148(4) 0.1640(11) 0.4304(6) 0.060(2) Uani 1 d . .
H7A H -0.3883(4) 0.0504(11) 0.4685(6) 0.072 Uiso 1 calc R .
H7B H -0.4712(4) 0.1496(11) 0.4222(6) 0.072 Uiso 1 calc R .
C8 C -0.1363(4) 0.1603(9) 0.3634(4) 0.041(2) Uani 1 d . .
C9 C -0.1205(4) 0.3597(10) 0.3690(6) 0.068(2) Uani 1 d . .
H9A H -0.1608(4) 0.4501(10) 0.3718(6) 0.081 Uiso 1 calc R .
C10 C -0.0453(5) 0.4311(13) 0.3706(8) 0.095(3) Uani 1 d . .
H10A H -0.0359(5) 0.5685(13) 0.3708(8) 0.114 Uiso 1 calc R .
C11 C 0.0156(5) 0.2980(16) 0.3717(6) 0.073(2) Uani 1 d . .
H11A H 0.0664(5) 0.3453(16) 0.3758(6) 0.088 Uiso 1 calc R .
C12 C 0.0013(5) 0.0998(15) 0.3669(7) 0.080(3) Uani 1 d . .
H12A H 0.0422(5) 0.0096(15) 0.3669(7) 0.096 Uiso 1 calc R .
C13 C -0.0738(4) 0.0308(12) 0.3620(6) 0.074(2) Uani 1 d . .
H13A H -0.0832(4) -0.1066(12) 0.3576(6) 0.089 Uiso 1 calc R .

loop_
_atom_type_symbol
_atom_type_description
_atom_type_scat_dispersion_real
_atom_type_scat_dispersion_imag
_atom_type_scat_source
C C 0.0033 0.0016 'International Tables Vol C Tables 4.2.6.8 and 6.1.1.4'
H H 0.0000 0.0000 'International Tables Vol C Tables 4.2.6.8 and 6.1.1.4'
P P 0.1023 0.0942 'International Tables Vol C Tables 4.2.6.8 and 6.1.1.4'
Se Se -0.0929 2.2259 'International Tables Vol C Tables 4.2.6.8 and 6.1.1.4'

loop_
_geom_angle_atom_site_label_1
_geom_angle_atom_site_label_2
_geom_angle_atom_site_label_3
_geom_angle
_geom_angle_site_symmetry_1
_geom_angle_site_symmetry_3
_geom_angle_publ_flag
C8 P1 C1 106.8(3) . . ?
C8 P1 Se3 113.7(2) . . ?
C1 P1 Se3 116.4(2) . . ?
C8 P1 Se1 106.7(2) . . ?
C1 P1 Se1 102.0(2) . . ?
Se3 P1 Se1 110.22(7) . . ?
P1 Se1 Se2 89.60(5) . . ?
C2 Se2 Se1 96.5(2) . . ?
C6 C1 C2 102.7(5) . . ?
C6 C1 P1 115.1(4) . . ?
C2 C1 P1 115.7(4) . . ?
C3 C2 C1 103.1(5) . . ?
C3 C2 Se2 114.0(4) . . ?
C1 C2 Se2 115.7(4) . . ?
C7 C3 C2 101.9(5) . . ?
C7 C3 C4 101.6(6) . . ?
C2 C3 C4 107.2(6) . . ?
C3 C4 C5 102.4(5) . . ?
C6 C5 C4 103.1(5) . . ?
C5 C6 C7 101.7(6) . . ?
C5 C6 C1 107.0(5) . . ?
C7 C6 C1 103.6(5) . . ?
C6 C7 C3 94.0(5) . . ?
C9 C8 C13 117.3(6) . . ?
C9 C8 P1 125.2(5) . . ?
C13 C8 P1 117.5(5) . . ?
C8 C9 C10 121.2(7) . . ?
C9 C10 C11 119.9(8) . . ?
C12 C11 C10 119.9(8) . . ?
C11 C12 C13 119.7(8) . . ?
C12 C13 C8 122.0(8) . . ?

loop_
_geom_bond_atom_site_label_1
_geom_bond_atom_site_label_2
_geom_bond_distance
_geom_bond_site_symmetry_2
_geom_bond_publ_flag
P1 C8 1.806(7) . ?
P1 C1 1.843(6) . ?
P1 Se3 2.117(2) . ?
P1 Se1 2.232(2) . ?
Se1 Se2 2.3516(10) . ?
Se2 C2 2.002(6) . ?
C1 C6 1.547(8) . ?
C1 C2 1.554(8) . ?
C2 C3 1.526(9) . ?
C3 C7 1.545(9) . ?
C3 C4 1.555(10) . ?
C4 C5 1.562(9) . ?
C5 C6 1.514(9) . ?
C6 C7 1.522(10) . ?
C8 C9 1.357(9) . ?
C8 C13 1.390(9) . ?
C9 C10 1.388(10) . ?
C10 C11 1.378(11) . ?
C11 C12 1.344(11) . ?
C12 C13 1.374(11) . ?

loop_
_geom_torsion_atom_site_label_1
_geom_torsion_atom_site_label_2
_geom_torsion_atom_site_label_3
_geom_torsion_atom_site_label_4
_geom_torsion
_geom_torsion_site_symmetry_1
_geom_torsion_site_symmetry_2
_geom_torsion_site_symmetry_3
_geom_torsion_site_symmetry_4
_geom_torsion_publ_flag
C8 P1 Se1 Se2 71.1(2) . . . . ?
C1 P1 Se1 Se2 -40.8(2) . . . . ?
Se3 P1 Se1 Se2 -165.10(7) . . . . ?
P1 Se1 Se2 C2 35.7(2) . . . . ?
C8 P1 C1 C6 163.4(5) . . . . ?
Se3 P1 C1 C6 35.2(5) . . . . ?
Se1 P1 C1 C6 -84.8(5) . . . . ?
C8 P1 C1 C2 -76.9(5) . . . . ?
Se3 P1 C1 C2 154.9(4) . . . . ?
Se1 P1 C1 C2 34.8(5) . . . . ?
C6 C1 C2 C3 -4.9(6) . . . . ?
P1 C1 C2 C3 -131.1(5) . . . . ?
C6 C1 C2 Se2 120.2(4) . . . . ?
P1 C1 C2 Se2 -6.0(6) . . . . ?
Se1 Se2 C2 C3 95.5(4) . . . . ?
Se1 Se2 C2 C1 -23.8(4) . . . . ?
C1 C2 C3 C7 38.4(6) . . . . ?
Se2 C2 C3 C7 -87.8(5) . . . . ?
C1 C2 C3 C4 -67.8(6) . . . . ?
Se2 C2 C3 C4 165.9(4) . . . . ?
C7 C3 C4 C5 -31.7(7) . . . . ?
C2 C3 C4 C5 74.8(7) . . . . ?
C3 C4 C5 C6 -4.2(7) . . . . ?
C4 C5 C6 C7 39.5(7) . . . . ?
C4 C5 C6 C1 -68.8(7) . . . . ?
C2 C1 C6 C5 76.0(6) . . . . ?
P1 C1 C6 C5 -157.3(5) . . . . ?
C2 C1 C6 C7 -31.0(6) . . . . ?
P1 C1 C6 C7 95.6(6) . . . . ?
C5 C6 C7 C3 -58.0(6) . . . . ?
C1 C6 C7 C3 53.0(6) . . . . ?
C2 C3 C7 C6 -56.0(6) . . . . ?
C4 C3 C7 C6 54.5(6) . . . . ?
C1 P1 C8 C9 1.7(7) . . . . ?
Se3 P1 C8 C9 131.5(6) . . . . ?
Se1 P1 C8 C9 -106.8(6) . . . . ?
C1 P1 C8 C13 -179.3(5) . . . . ?
Se3 P1 C8 C13 -49.5(6) . . . . ?
Se1 P1 C8 C13 72.1(5) . . . . ?
C13 C8 C9 C10 1.6(11) . . . . ?
P1 C8 C9 C10 -179.4(6) . . . . ?
C8 C9 C10 C11 -3.2(14) . . . . ?
C9 C10 C11 C12 2.7(14) . . . . ?
C10 C11 C12 C13 -0.7(14) . . . . ?
C11 C12 C13 C8 -1.0(13) . . . . ?
C9 C8 C13 C12 0.5(11) . . . . ?
P1 C8 C13 C12 -178.5(7) . . . . ?
